data_4031738
loop_
_publ_author_name
'Gehrold, Andreas C.'
'Bruhn, Torsten'
'Schneider, Heidi'
'Radius, Udo'
'Bringmann, Gerhard'

_publ_section_title
;
 Monomeric Chiral and Achiral Basket-Handle Porphyrins: Synthesis,
 Structural Features, and Arrested Tautomerism.
;
_journal_issue 24
_journal_name_full 'The Journal of organic chemistry'
_journal_page_first 12359
_journal_page_last 12378
_journal_paper_doi 10.1021/acs.joc.5b02259
_journal_volume 80
_journal_year 2015
_chemical_formula_sum 'C51 H47 Cl3 N4 O3 V'
_chemical_formula_weight 921.21
_space_group_crystal_system monoclinic
_space_group_IT_number 14
_space_group_name_Hall '-P 2yn'
_space_group_name_H-M_alt 'P 1 21/n 1'
_symmetry_space_group_name_Hall '-P 2yn'
_symmetry_space_group_name_H-M 'P 1 21/n 1'
_atom_sites_solution_hydrogens geom
_atom_sites_solution_primary direct
_atom_sites_solution_secondary difmap
_audit_creation_method SHELXL-2014/6
_cell_angle_alpha 90
_cell_angle_beta 107.626(2)
_cell_angle_gamma 90
_cell_formula_units_Z 4
_cell_length_a 16.8926(9)
_cell_length_b 13.6464(7)
_cell_length_c 19.4813(11)
_cell_measurement_reflns_used 9896
_cell_measurement_temperature 100(2)
_cell_measurement_theta_max 26.4095
_cell_measurement_theta_min 2.423
_cell_volume 4280.1(4)
_computing_cell_refinement 'Saint+ ver. 7.68A (Bruker AXS)'
_computing_data_collection 'APEX2 ver. 2014.9 (Bruker AXS)'
_computing_data_reduction 'Saint+ ver. 7.68A (Bruker AXS)'
_computing_molecular_graphics 'XP ver. 5.1 (Bruker AXS, 1998)'
_computing_publication_material 'SHELXL-2014/6 (Sheldrick, 2014)'
_computing_structure_refinement 'SHELXL-2014/6 (Sheldrick, 2014)'
_computing_structure_solution 'SHELXL-2014/6 (Sheldrick, 2014)'
_diffrn_ambient_temperature 100(2)
_diffrn_measured_fraction_theta_full 1.000
_diffrn_measured_fraction_theta_max 0.998
_diffrn_measurement_device_type 'Bruker X8-APEX II'
_diffrn_radiation_monochromator helios
_diffrn_radiation_source 'rotating anode'
_diffrn_radiation_type MoK\a
_diffrn_radiation_wavelength 0.71073
_diffrn_reflns_av_R_equivalents 0.0481
_diffrn_reflns_av_unetI/netI 0.0367
_diffrn_reflns_laue_measured_fraction_full 1.000
_diffrn_reflns_laue_measured_fraction_max 0.998
_diffrn_reflns_limit_h_max 21
_diffrn_reflns_limit_h_min -21
_diffrn_reflns_limit_k_max 17
_diffrn_reflns_limit_k_min -16
_diffrn_reflns_limit_l_max 24
_diffrn_reflns_limit_l_min -24
_diffrn_reflns_number 55717
_diffrn_reflns_point_group_measured_fraction_full 1.000
_diffrn_reflns_point_group_measured_fraction_max 0.998
_diffrn_reflns_theta_full 26.000
_diffrn_reflns_theta_max 26.572
_diffrn_reflns_theta_min 1.852
_exptl_absorpt_coefficient_mu 0.470
_exptl_absorpt_correction_T_max 0.7454
_exptl_absorpt_correction_T_min 0.6660
_exptl_absorpt_correction_type analytical
_exptl_absorpt_process_details 'Sadabs 2014/4 (Bruker 2014)'
_exptl_crystal_colour purple
_exptl_crystal_density_diffrn 1.430
_exptl_crystal_density_method 'not measured'
_exptl_crystal_description block
_exptl_crystal_F_000 1916
_exptl_crystal_size_max 0.28
_exptl_crystal_size_mid 0.21
_exptl_crystal_size_min 0.04
_refine_diff_density_max 0.949
_refine_diff_density_min -0.801
_refine_diff_density_rms 0.068
_refine_ls_extinction_method none
_refine_ls_goodness_of_fit_ref 1.028
_refine_ls_hydrogen_treatment constr
_refine_ls_matrix_type full
_refine_ls_number_parameters 567
_refine_ls_number_reflns 8919
_refine_ls_number_restraints 0
_refine_ls_restrained_S_all 1.028
_refine_ls_R_factor_all 0.0630
_refine_ls_R_factor_gt 0.0456
_refine_ls_shift/su_max 0.001
_refine_ls_shift/su_mean 0.000
_refine_ls_structure_factor_coef Fsqd
_refine_ls_weighting_details 'w=1/[\s^2^(Fo^2^)+(0.0528P)^2^+5.4389P] where P=(Fo^2^+2Fc^2^)/3'
_refine_ls_weighting_scheme calc
_refine_ls_wR_factor_gt 0.1109
_refine_ls_wR_factor_ref 0.1214
_reflns_Friedel_coverage 0.000
_reflns_number_gt 7025
_reflns_number_total 8919
_reflns_threshold_expression 'I > 2\s(I)'
_cod_data_source_file jo5b02259_si_002.cif
_cod_data_source_block V-10d
_cod_depositor_comments 'Adding full bibliography for 4031738--4031739.cif.'
_cod_database_code 4031738
_shelx_space_group_comment
;
The symmetry employed for this shelxl refinement is uniquely defined
by the following loop, which should always be used as a source of
symmetry information in preference to the above space-group names.
They are only intended as comments.
;
_shelxl_version_number 2014/6

loop_
_space_group_symop_operation_xyz
'x, y, z'
'-x+1/2, y+1/2, -z+1/2'
'-x, -y, -z'
'x-1/2, -y-1/2, z-1/2'

loop_
_atom_site_label
_atom_site_type_symbol
_atom_site_fract_x
_atom_site_fract_y
_atom_site_fract_z
_atom_site_U_iso_or_equiv
_atom_site_adp_type
_atom_site_occupancy
_atom_site_site_symmetry_order
_atom_site_calc_flag
_atom_site_refinement_flags_posn
_atom_site_refinement_flags_adp
V1 V 0.65131(2) 0.30602(3) 0.67573(2) 0.01470(10) Uani 1 1 d . .
Cl1 Cl 0.50211(5) 0.42136(6) 0.82555(5) 0.0460(2) Uani 1 1 d . .
Cl2 Cl 0.55533(5) 0.22072(6) 0.85011(5) 0.0463(2) Uani 1 1 d . .
Cl3 Cl 0.38765(4) 0.26580(6) 0.76644(4) 0.03924(19) Uani 1 1 d . .
O1 O 0.66704(10) 0.34315(13) 0.75607(9) 0.0209(4) Uani 1 1 d . .
O2 O 0.41602(10) 0.22601(12) 0.45748(9) 0.0191(4) Uani 1 1 d . .
O3 O 0.80563(12) 0.2978(2) 0.49445(11) 0.0494(7) Uani 1 1 d . .
N1 N 0.70480(11) 0.41280(14) 0.63088(10) 0.0164(4) Uani 1 1 d . .
N2 N 0.53968(11) 0.36627(14) 0.61895(10) 0.0147(4) Uani 1 1 d . .
N3 N 0.58597(11) 0.17728(14) 0.66987(10) 0.0145(4) Uani 1 1 d . .
N4 N 0.75138(12) 0.22047(15) 0.67683(11) 0.0194(4) Uani 1 1 d . .
C1 C 0.83535(14) 0.33484(19) 0.63080(13) 0.0220(5) Uani 1 1 d . .
C2 C 0.78257(14) 0.41516(19) 0.62224(13) 0.0199(5) Uani 1 1 d . .
C3 C 0.79982(15) 0.51180(19) 0.60245(13) 0.0217(5) Uani 1 1 d . .
H3 H 0.8489 0.5324 0.5925 0.026 Uiso 1 1 calc R U
C4 C 0.73404(15) 0.56808(18) 0.60047(13) 0.0207(5) Uani 1 1 d . .
H4 H 0.7288 0.6364 0.5908 0.025 Uiso 1 1 calc R U
C5 C 0.67323(14) 0.50572(17) 0.61570(12) 0.0179(5) Uani 1 1 d . .
C6 C 0.59108(15) 0.53092(17) 0.60582(12) 0.0186(5) Uani 1 1 d . .
H6 H 0.5769 0.5985 0.6006 0.022 Uiso 1 1 calc R U
C7 C 0.52826(14) 0.46476(17) 0.60308(12) 0.0160(5) Uani 1 1 d . .
C8 C 0.44161(14) 0.48520(18) 0.57299(12) 0.0195(5) Uani 1 1 d . .
H8 H 0.4170 0.5477 0.5597 0.023 Uiso 1 1 calc R U
C9 C 0.40137(14) 0.39860(18) 0.56707(13) 0.0190(5) Uani 1 1 d . .
H9 H 0.3432 0.3887 0.5473 0.023 Uiso 1 1 calc R U
C10 C 0.46220(13) 0.32469(17) 0.59599(12) 0.0157(5) Uani 1 1 d . .
C11 C 0.44442(14) 0.22534(17) 0.60169(12) 0.0162(5) Uani 1 1 d . .
C12 C 0.50208(14) 0.15912(17) 0.64266(12) 0.0162(5) Uani 1 1 d . .
C13 C 0.48518(15) 0.06081(17) 0.66107(13) 0.0189(5) Uani 1 1 d . .
H13 H 0.4325 0.0295 0.6479 0.023 Uiso 1 1 calc R U
C14 C 0.55795(15) 0.02135(18) 0.70048(13) 0.0198(5) Uani 1 1 d . .
H14 H 0.5656 -0.0413 0.7228 0.024 Uiso 1 1 calc R U
C15 C 0.62125(15) 0.09148(17) 0.70229(12) 0.0170(5) Uani 1 1 d . .
C16 C 0.70486(15) 0.06931(18) 0.71980(13) 0.0199(5) Uani 1 1 d . .
H16 H 0.7231 0.0101 0.7453 0.024 Uiso 1 1 calc R U
C17 C 0.76392(15) 0.12661(19) 0.70312(13) 0.0228(5) Uani 1 1 d . .
C18 C 0.84343(16) 0.0913(2) 0.70230(15) 0.0291(6) Uani 1 1 d . .
H18 H 0.8675 0.0296 0.7193 0.035 Uiso 1 1 calc R U
C19 C 0.87759(16) 0.1632(2) 0.67261(15) 0.0291(6) Uani 1 1 d . .
H19 H 0.9295 0.1602 0.6631 0.035 Uiso 1 1 calc R U
C20 C 0.82120(15) 0.2448(2) 0.65802(14) 0.0238(5) Uani 1 1 d . .
C21 C 0.90557(15) 0.34310(19) 0.59923(14) 0.0230(5) Uani 1 1 d . .
C22 C 0.98496(15) 0.36992(19) 0.63688(14) 0.0224(5) Uani 1 1 d . .
H22 H 0.9980 0.3829 0.6870 0.027 Uiso 1 1 calc R U
C23 C 1.04747(15) 0.37884(18) 0.60385(13) 0.0213(5) Uani 1 1 d . .
C24 C 1.02610(15) 0.3591(2) 0.53113(14) 0.0253(6) Uani 1 1 d . .
H24 H 1.0671 0.3655 0.5071 0.030 Uiso 1 1 calc R U
C25 C 0.94650(16) 0.3303(2) 0.49191(14) 0.0289(6) Uani 1 1 d . .
H25 H 0.9338 0.3154 0.4421 0.035 Uiso 1 1 calc R U
C26 C 0.88622(16) 0.3235(2) 0.52568(14) 0.0286(6) Uani 1 1 d . .
C27 C 1.13389(15) 0.4119(2) 0.64866(14) 0.0238(5) Uani 1 1 d . .
C28 C 1.19447(16) 0.4147(2) 0.60445(16) 0.0336(7) Uani 1 1 d . .
H28A H 1.1979 0.3495 0.5844 0.050 Uiso 1 1 calc R U
H28B H 1.2495 0.4342 0.6354 0.050 Uiso 1 1 calc R U
H28C H 1.1750 0.4621 0.5651 0.050 Uiso 1 1 calc R U
C29 C 1.16887(17) 0.3414(2) 0.71190(15) 0.0331(6) Uani 1 1 d . .
H29A H 1.1746 0.2759 0.6934 0.050 Uiso 1 1 calc R U
H29B H 1.1309 0.3384 0.7412 0.050 Uiso 1 1 calc R U
H29C H 1.2234 0.3647 0.7415 0.050 Uiso 1 1 calc R U
C30 C 1.12809(17) 0.5147(2) 0.67838(15) 0.0298(6) Uani 1 1 d . .
H30A H 1.1030 0.5596 0.6384 0.045 Uiso 1 1 calc R U
H30B H 1.1839 0.5379 0.7050 0.045 Uiso 1 1 calc R U
H30C H 1.0937 0.5125 0.7108 0.045 Uiso 1 1 calc R U
C31 C 0.76987(16) 0.2931(2) 0.41971(15) 0.0309(6) Uani 1 1 d . .
H31A H 0.7992 0.2446 0.3984 0.037 Uiso 1 1 calc R U
H31B H 0.7722 0.3578 0.3974 0.037 Uiso 1 1 calc R U
C32 C 0.68102(16) 0.2623(2) 0.40836(14) 0.0256(6) Uani 1 1 d . .
C33 C 0.61515(16) 0.30096(19) 0.35348(14) 0.0241(5) Uani 1 1 d . .
C34 C 0.53525(15) 0.27202(18) 0.35006(13) 0.0209(5) Uani 1 1 d . .
H34 H 0.4899 0.2984 0.3130 0.025 Uiso 1 1 calc R U
C35 C 0.51878(15) 0.20642(18) 0.39828(13) 0.0192(5) Uani 1 1 d . .
C36 C 0.58535(16) 0.16453(18) 0.45157(13) 0.0223(5) Uani 1 1 d . .
C37 C 0.66478(16) 0.1941(2) 0.45541(14) 0.0266(6) Uani 1 1 d . .
H37 H 0.7103 0.1666 0.4917 0.032 Uiso 1 1 calc R U
C38 C 0.62670(18) 0.3764(2) 0.29999(15) 0.0320(6) Uani 1 1 d . .
H38A H 0.6729 0.3565 0.2824 0.048 Uiso 1 1 calc R U
H38B H 0.6390 0.4403 0.3237 0.048 Uiso 1 1 calc R U
H38C H 0.5757 0.3809 0.2593 0.048 Uiso 1 1 calc R U
C39 C 0.57535(18) 0.0875(2) 0.50232(15) 0.0301(6) Uani 1 1 d . .
H39A H 0.5299 0.1056 0.5214 0.045 Uiso 1 1 calc R U
H39B H 0.6270 0.0814 0.5421 0.045 Uiso 1 1 calc R U
H39C H 0.5625 0.0248 0.4769 0.045 Uiso 1 1 calc R U
C40 C 0.43087(15) 0.18316(19) 0.39466(13) 0.0223(5) Uani 1 1 d . .
H40A H 0.3920 0.2109 0.3502 0.027 Uiso 1 1 calc R U
H40B H 0.4226 0.1113 0.3943 0.027 Uiso 1 1 calc R U
C41 C 0.35388(14) 0.18518(17) 0.47984(13) 0.0182(5) Uani 1 1 d . .
C42 C 0.28369(15) 0.14285(19) 0.43275(13) 0.0239(5) Uani 1 1 d . .
H42 H 0.2756 0.1440 0.3823 0.029 Uiso 1 1 calc R U
C43 C 0.22551(16) 0.0989(2) 0.45960(14) 0.0270(6) Uani 1 1 d . .
H43 H 0.1781 0.0693 0.4269 0.032 Uiso 1 1 calc R U
C44 C 0.23409(15) 0.09673(19) 0.53256(14) 0.0228(5) Uani 1 1 d . .
C45 C 0.30363(14) 0.14321(19) 0.57845(13) 0.0213(5) Uani 1 1 d . .
H45 H 0.3099 0.1452 0.6286 0.026 Uiso 1 1 calc R U
C46 C 0.36400(14) 0.18671(17) 0.55362(13) 0.0180(5) Uani 1 1 d . .
C47 C 0.16936(15) 0.0475(2) 0.56157(14) 0.0257(6) Uani 1 1 d . .
C48 C 0.2096(2) 0.0042(3) 0.63538(17) 0.0549(11) Uani 1 1 d . .
H48A H 0.2543 -0.0404 0.6333 0.082 Uiso 1 1 calc R U
H48B H 0.1680 -0.0319 0.6510 0.082 Uiso 1 1 calc R U
H48C H 0.2327 0.0570 0.6697 0.082 Uiso 1 1 calc R U
C49 C 0.1045(2) 0.1225(2) 0.5640(2) 0.0506(9) Uani 1 1 d . .
H49A H 0.0784 0.1484 0.5154 0.076 Uiso 1 1 calc R U
H49B H 0.1309 0.1762 0.5962 0.076 Uiso 1 1 calc R U
H49C H 0.0622 0.0916 0.5818 0.076 Uiso 1 1 calc R U
C50 C 0.1255(2) -0.0370(2) 0.51252(18) 0.0420(8) Uani 1 1 d . .
H50A H 0.0928 -0.0106 0.4658 0.063 Uiso 1 1 calc R U
H50B H 0.0888 -0.0713 0.5349 0.063 Uiso 1 1 calc R U
H50C H 0.1672 -0.0828 0.5056 0.063 Uiso 1 1 calc R U
C100 C 0.49180(15) 0.30286(19) 0.78947(14) 0.0243(5) Uani 1 1 d . .
H100 H 0.5091 0.3039 0.7447 0.029 Uiso 1 1 calc R U

loop_
_atom_site_aniso_label
_atom_site_aniso_U_11
_atom_site_aniso_U_22
_atom_site_aniso_U_33
_atom_site_aniso_U_23
_atom_site_aniso_U_13
_atom_site_aniso_U_12
V1 0.01380(19) 0.0159(2) 0.01388(19) 0.00043(15) 0.00342(14) -0.00047(15)
Cl1 0.0310(4) 0.0306(4) 0.0777(6) -0.0151(4) 0.0186(4) -0.0020(3)
Cl2 0.0343(4) 0.0488(5) 0.0563(5) 0.0258(4) 0.0147(4) 0.0099(3)
Cl3 0.0228(3) 0.0515(5) 0.0429(4) -0.0133(4) 0.0092(3) -0.0096(3)
O1 0.0221(8) 0.0219(9) 0.0173(8) 0.0000(7) 0.0038(7) -0.0025(7)
O2 0.0208(8) 0.0192(8) 0.0182(8) -0.0031(7) 0.0075(7) -0.0057(7)
O3 0.0241(10) 0.095(2) 0.0257(11) -0.0001(11) 0.0030(8) -0.0186(11)
N1 0.0140(9) 0.0183(10) 0.0162(9) 0.0006(8) 0.0037(8) -0.0014(8)
N2 0.0156(9) 0.0138(9) 0.0151(9) -0.0017(8) 0.0052(7) -0.0011(7)
N3 0.0164(9) 0.0144(10) 0.0126(9) 0.0002(7) 0.0041(7) 0.0004(7)
N4 0.0166(10) 0.0207(10) 0.0211(10) 0.0047(8) 0.0060(8) 0.0018(8)
C1 0.0148(11) 0.0283(13) 0.0225(12) 0.0028(10) 0.0052(9) -0.0007(10)
C2 0.0166(11) 0.0251(13) 0.0162(11) 0.0015(10) 0.0023(9) -0.0031(10)
C3 0.0184(12) 0.0262(13) 0.0199(12) 0.0023(10) 0.0047(10) -0.0072(10)
C4 0.0230(12) 0.0179(12) 0.0190(12) 0.0025(10) 0.0031(10) -0.0060(10)
C5 0.0209(11) 0.0168(12) 0.0143(11) -0.0006(9) 0.0027(9) -0.0014(9)
C6 0.0234(12) 0.0137(11) 0.0178(11) -0.0019(9) 0.0049(9) 0.0010(9)
C7 0.0180(11) 0.0165(11) 0.0133(11) -0.0017(9) 0.0046(9) 0.0008(9)
C8 0.0198(12) 0.0193(12) 0.0196(12) -0.0004(10) 0.0065(10) 0.0037(10)
C9 0.0158(11) 0.0233(13) 0.0182(11) -0.0013(10) 0.0055(9) 0.0004(10)
C10 0.0144(11) 0.0213(12) 0.0114(10) -0.0014(9) 0.0041(8) 0.0002(9)
C11 0.0151(11) 0.0200(12) 0.0137(11) -0.0024(9) 0.0048(9) -0.0023(9)
C12 0.0183(11) 0.0179(11) 0.0134(11) -0.0031(9) 0.0064(9) -0.0020(9)
C13 0.0218(12) 0.0169(12) 0.0195(12) -0.0017(9) 0.0083(10) -0.0048(10)
C14 0.0271(13) 0.0162(12) 0.0175(11) 0.0006(9) 0.0090(10) -0.0013(10)
C15 0.0232(12) 0.0155(11) 0.0131(11) 0.0001(9) 0.0068(9) 0.0018(9)
C16 0.0235(12) 0.0179(12) 0.0176(12) 0.0039(9) 0.0051(10) 0.0035(10)
C17 0.0211(12) 0.0235(13) 0.0233(13) 0.0045(10) 0.0060(10) 0.0046(10)
C18 0.0243(13) 0.0268(14) 0.0369(15) 0.0078(12) 0.0101(12) 0.0092(11)
C19 0.0218(13) 0.0328(15) 0.0346(15) 0.0053(12) 0.0115(11) 0.0074(11)
C20 0.0160(11) 0.0294(14) 0.0266(13) 0.0038(11) 0.0075(10) 0.0032(10)
C21 0.0188(12) 0.0258(13) 0.0257(13) 0.0064(11) 0.0089(10) 0.0002(10)
C22 0.0212(12) 0.0238(13) 0.0231(13) 0.0017(10) 0.0083(10) -0.0005(10)
C23 0.0166(11) 0.0220(13) 0.0260(13) 0.0031(10) 0.0076(10) 0.0013(10)
C24 0.0193(12) 0.0313(15) 0.0276(13) 0.0027(11) 0.0109(10) 0.0003(11)
C25 0.0254(13) 0.0390(16) 0.0218(13) 0.0007(12) 0.0067(11) -0.0012(12)
C26 0.0181(12) 0.0384(16) 0.0277(14) 0.0027(12) 0.0044(10) -0.0056(11)
C27 0.0187(12) 0.0290(14) 0.0249(13) 0.0014(11) 0.0083(10) -0.0019(10)
C28 0.0215(13) 0.0473(18) 0.0350(15) -0.0059(14) 0.0131(12) -0.0081(13)
C29 0.0230(13) 0.0365(16) 0.0356(16) 0.0042(13) 0.0025(12) -0.0007(12)
C30 0.0272(13) 0.0309(15) 0.0322(15) -0.0027(12) 0.0105(12) -0.0058(12)
C31 0.0228(13) 0.0424(17) 0.0266(14) -0.0031(12) 0.0063(11) -0.0048(12)
C32 0.0226(13) 0.0287(14) 0.0257(13) -0.0072(11) 0.0078(10) -0.0028(11)
C33 0.0276(13) 0.0233(13) 0.0224(12) -0.0059(11) 0.0088(10) -0.0029(11)
C34 0.0226(12) 0.0215(12) 0.0173(11) -0.0040(10) 0.0042(10) 0.0005(10)
C35 0.0228(12) 0.0182(12) 0.0171(11) -0.0060(9) 0.0066(9) -0.0012(10)
C36 0.0306(13) 0.0156(12) 0.0213(12) -0.0029(10) 0.0086(10) 0.0002(10)
C37 0.0218(13) 0.0265(14) 0.0271(13) -0.0054(11) 0.0009(10) 0.0061(11)
C38 0.0314(15) 0.0324(15) 0.0320(15) 0.0043(12) 0.0090(12) -0.0015(12)
C39 0.0364(15) 0.0262(14) 0.0282(14) 0.0004(12) 0.0106(12) 0.0004(12)
C40 0.0248(12) 0.0238(13) 0.0184(12) -0.0053(10) 0.0066(10) -0.0034(10)
C41 0.0173(11) 0.0164(12) 0.0205(12) 0.0022(10) 0.0051(9) -0.0013(9)
C42 0.0238(13) 0.0270(14) 0.0177(12) 0.0017(10) 0.0014(10) -0.0043(11)
C43 0.0204(12) 0.0323(15) 0.0235(13) 0.0014(11) -0.0007(10) -0.0073(11)
C44 0.0174(12) 0.0243(13) 0.0252(13) 0.0032(11) 0.0043(10) -0.0030(10)
C45 0.0177(11) 0.0258(13) 0.0191(12) 0.0011(10) 0.0036(9) -0.0014(10)
C46 0.0158(11) 0.0170(12) 0.0196(12) 0.0007(9) 0.0030(9) -0.0012(9)
C47 0.0162(12) 0.0320(15) 0.0272(13) 0.0050(11) 0.0040(10) -0.0063(11)
C48 0.0317(16) 0.093(3) 0.0342(17) 0.0258(18) 0.0020(13) -0.0276(18)
C49 0.0376(18) 0.0359(18) 0.090(3) -0.0063(18) 0.0366(19) -0.0072(15)
C50 0.0415(17) 0.0426(18) 0.0455(18) -0.0061(15) 0.0187(15) -0.0210(15)
C100 0.0207(12) 0.0299(14) 0.0235(13) -0.0013(11) 0.0085(10) -0.0002(11)

loop_
_atom_type_symbol
_atom_type_description
_atom_type_scat_dispersion_real
_atom_type_scat_dispersion_imag
_atom_type_scat_source
C C 0.0033 0.0016 'International Tables Vol C Tables 4.2.6.8 and 6.1.1.4'
H H 0.0000 0.0000 'International Tables Vol C Tables 4.2.6.8 and 6.1.1.4'
N N 0.0061 0.0033 'International Tables Vol C Tables 4.2.6.8 and 6.1.1.4'
O O 0.0106 0.0060 'International Tables Vol C Tables 4.2.6.8 and 6.1.1.4'
V V 0.3005 0.5294 'International Tables Vol C Tables 4.2.6.8 and 6.1.1.4'
Cl Cl 0.1484 0.1585 'International Tables Vol C Tables 4.2.6.8 and 6.1.1.4'

loop_
_geom_angle_atom_site_label_1
_geom_angle_atom_site_label_2
_geom_angle_atom_site_label_3
_geom_angle
O1 V1 N1 103.30(8)
O1 V1 N2 104.83(8)
N1 V1 N2 86.38(8)
O1 V1 N4 106.26(9)
N1 V1 N4 86.60(8)
N2 V1 N4 148.91(8)
O1 V1 N3 104.68(8)
N1 V1 N3 152.00(8)
N2 V1 N3 85.54(8)
N4 V1 N3 86.63(8)
C41 O2 C40 116.78(18)
C26 O3 C31 122.5(2)
C5 N1 C2 105.98(19)
C5 N1 V1 123.86(15)
C2 N1 V1 129.16(16)
C10 N2 C7 105.98(19)
C10 N2 V1 129.94(16)
C7 N2 V1 123.76(15)
C12 N3 C15 105.99(19)
C12 N3 V1 130.30(16)
C15 N3 V1 123.34(15)
C17 N4 C20 106.0(2)
C17 N4 V1 124.71(16)
C20 N4 V1 129.07(17)
C20 C1 C2 124.4(2)
C20 C1 C21 118.2(2)
C2 C1 C21 116.8(2)
N1 C2 C1 124.7(2)
N1 C2 C3 109.6(2)
C1 C2 C3 125.7(2)
C4 C3 C2 107.5(2)
C4 C3 H3 126.2
C2 C3 H3 126.2
C3 C4 C5 107.1(2)
C3 C4 H4 126.5
C5 C4 H4 126.5
N1 C5 C6 124.5(2)
N1 C5 C4 109.7(2)
C6 C5 C4 125.1(2)
C7 C6 C5 124.6(2)
C7 C6 H6 117.7
C5 C6 H6 117.7
N2 C7 C6 125.0(2)
N2 C7 C8 109.8(2)
C6 C7 C8 124.6(2)
C9 C8 C7 106.9(2)
C9 C8 H8 126.6
C7 C8 H8 126.6
C8 C9 C10 107.5(2)
C8 C9 H9 126.2
C10 C9 H9 126.2
N2 C10 C11 125.5(2)
N2 C10 C9 109.8(2)
C11 C10 C9 124.7(2)
C12 C11 C10 123.0(2)
C12 C11 C46 118.5(2)
C10 C11 C46 117.9(2)
N3 C12 C11 124.4(2)
N3 C12 C13 109.3(2)
C11 C12 C13 126.3(2)
C14 C13 C12 107.4(2)
C14 C13 H13 126.3
C12 C13 H13 126.3
C13 C14 C15 107.1(2)
C13 C14 H14 126.5
C15 C14 H14 126.5
N3 C15 C16 124.5(2)
N3 C15 C14 110.0(2)
C16 C15 C14 124.1(2)
C17 C16 C15 125.1(2)
C17 C16 H16 117.5
C15 C16 H16 117.5
N4 C17 C16 125.1(2)
N4 C17 C18 110.4(2)
C16 C17 C18 124.0(2)
C19 C18 C17 106.5(2)
C19 C18 H18 126.7
C17 C18 H18 126.7
C18 C19 C20 107.6(2)
C18 C19 H19 126.2
C20 C19 H19 126.2
N4 C20 C1 125.1(2)
N4 C20 C19 109.3(2)
C1 C20 C19 125.6(2)
C22 C21 C26 119.2(2)
C22 C21 C1 124.7(2)
C26 C21 C1 116.0(2)
C21 C22 C23 122.0(2)
C21 C22 H22 119.0
C23 C22 H22 119.0
C24 C23 C22 117.2(2)
C24 C23 C27 123.6(2)
C22 C23 C27 119.2(2)
C23 C24 C25 122.0(2)
C23 C24 H24 119.0
C25 C24 H24 119.0
C26 C25 C24 119.4(2)
C26 C25 H25 120.3
C24 C25 H25 120.3
O3 C26 C25 126.2(3)
O3 C26 C21 113.6(2)
C25 C26 C21 120.1(2)
C28 C27 C23 112.0(2)
C28 C27 C30 108.8(2)
C23 C27 C30 109.1(2)
C28 C27 C29 107.9(2)
C23 C27 C29 110.1(2)
C30 C27 C29 108.9(2)
C27 C28 H28A 109.5
C27 C28 H28B 109.5
H28A C28 H28B 109.5
C27 C28 H28C 109.5
H28A C28 H28C 109.5
H28B C28 H28C 109.5
C27 C29 H29A 109.5
C27 C29 H29B 109.5
H29A C29 H29B 109.5
C27 C29 H29C 109.5
H29A C29 H29C 109.5
H29B C29 H29C 109.5
C27 C30 H30A 109.5
C27 C30 H30B 109.5
H30A C30 H30B 109.5
C27 C30 H30C 109.5
H30A C30 H30C 109.5
H30B C30 H30C 109.5
O3 C31 C32 105.2(2)
O3 C31 H31A 110.7
C32 C31 H31A 110.7
O3 C31 H31B 110.7
C32 C31 H31B 110.7
H31A C31 H31B 108.8
C37 C32 C33 119.2(2)
C37 C32 C31 118.4(2)
C33 C32 C31 122.4(2)
C34 C33 C32 117.9(2)
C34 C33 C38 119.0(2)
C32 C33 C38 123.0(2)
C35 C34 C33 122.9(2)
C35 C34 H34 118.5
C33 C34 H34 118.5
C34 C35 C36 119.0(2)
C34 C35 C40 120.3(2)
C36 C35 C40 120.7(2)
C37 C36 C35 118.0(2)
C37 C36 C39 118.3(2)
C35 C36 C39 123.6(2)
C36 C37 C32 122.8(2)
C36 C37 H37 118.6
C32 C37 H37 118.6
C33 C38 H38A 109.5
C33 C38 H38B 109.5
H38A C38 H38B 109.5
C33 C38 H38C 109.5
H38A C38 H38C 109.5
H38B C38 H38C 109.5
C36 C39 H39A 109.5
C36 C39 H39B 109.5
H39A C39 H39B 109.5
C36 C39 H39C 109.5
H39A C39 H39C 109.5
H39B C39 H39C 109.5
O2 C40 C35 107.33(18)
O2 C40 H40A 110.2
C35 C40 H40A 110.2
O2 C40 H40B 110.2
C35 C40 H40B 110.2
H40A C40 H40B 108.5
O2 C41 C42 122.9(2)
O2 C41 C46 117.0(2)
C42 C41 C46 120.1(2)
C43 C42 C41 119.6(2)
C43 C42 H42 120.2
C41 C42 H42 120.2
C42 C43 C44 122.2(2)
C42 C43 H43 118.9
C44 C43 H43 118.9
C43 C44 C45 117.0(2)
C43 C44 C47 121.6(2)
C45 C44 C47 121.4(2)
C46 C45 C44 122.4(2)
C46 C45 H45 118.8
C44 C45 H45 118.8
C45 C46 C41 118.6(2)
C45 C46 C11 123.9(2)
C41 C46 C11 117.1(2)
C49 C47 C48 110.9(3)
C49 C47 C44 108.7(2)
C48 C47 C44 110.9(2)
C49 C47 C50 108.1(2)
C48 C47 C50 107.0(3)
C44 C47 C50 111.3(2)
C47 C48 H48A 109.5
C47 C48 H48B 109.5
H48A C48 H48B 109.5
C47 C48 H48C 109.5
H48A C48 H48C 109.5
H48B C48 H48C 109.5
C47 C49 H49A 109.5
C47 C49 H49B 109.5
H49A C49 H49B 109.5
C47 C49 H49C 109.5
H49A C49 H49C 109.5
H49B C49 H49C 109.5
C47 C50 H50A 109.5
C47 C50 H50B 109.5
H50A C50 H50B 109.5
C47 C50 H50C 109.5
H50A C50 H50C 109.5
H50B C50 H50C 109.5
Cl2 C100 Cl1 110.86(14)
Cl2 C100 Cl3 110.63(15)
Cl1 C100 Cl3 109.83(14)
Cl2 C100 H100 108.5
Cl1 C100 H100 108.5
Cl3 C100 H100 108.5

loop_
_geom_bond_atom_site_label_1
_geom_bond_atom_site_label_2
_geom_bond_distance
V1 O1 1.5891(17)
V1 N1 2.045(2)
V1 N2 2.0475(19)
V1 N4 2.049(2)
V1 N3 2.0595(19)
Cl1 C100 1.751(3)
Cl2 C100 1.742(3)
Cl3 C100 1.753(3)
O2 C41 1.371(3)
O2 C40 1.445(3)
O3 C26 1.358(3)
O3 C31 1.399(3)
N1 C5 1.373(3)
N1 C2 1.374(3)
N2 C10 1.371(3)
N2 C7 1.380(3)
N3 C12 1.377(3)
N3 C15 1.377(3)
N4 C17 1.372(3)
N4 C20 1.377(3)
C1 C20 1.388(4)
C1 C2 1.391(4)
C1 C21 1.497(3)
C2 C3 1.429(3)
C3 C4 1.342(4)
C3 H3 0.9500
C4 C5 1.432(3)
C4 H4 0.9500
C5 C6 1.385(3)
C6 C7 1.382(3)
C6 H6 0.9500
C7 C8 1.430(3)
C8 C9 1.351(3)
C8 H8 0.9500
C9 C10 1.428(3)
C9 H9 0.9500
C10 C11 1.400(3)
C11 C12 1.390(3)
C11 C46 1.493(3)
C12 C13 1.439(3)
C13 C14 1.349(3)
C13 H13 0.9500
C14 C15 1.427(3)
C14 H14 0.9500
C15 C16 1.382(3)
C16 C17 1.382(3)
C16 H16 0.9500
C17 C18 1.432(3)
C18 C19 1.353(4)
C18 H18 0.9500
C19 C20 1.437(4)
C19 H19 0.9500
C21 C22 1.369(3)
C21 C26 1.396(4)
C22 C23 1.398(3)
C22 H22 0.9500
C23 C24 1.378(4)
C23 C27 1.525(3)
C24 C25 1.387(4)
C24 H24 0.9500
C25 C26 1.373(4)
C25 H25 0.9500
C27 C28 1.524(3)
C27 C30 1.532(4)
C27 C29 1.534(4)
C28 H28A 0.9800
C28 H28B 0.9800
C28 H28C 0.9800
C29 H29A 0.9800
C29 H29B 0.9800
C29 H29C 0.9800
C30 H30A 0.9800
C30 H30B 0.9800
C30 H30C 0.9800
C31 C32 1.509(4)
C31 H31A 0.9900
C31 H31B 0.9900
C32 C37 1.391(4)
C32 C33 1.392(4)
C33 C34 1.388(3)
C33 C38 1.518(4)
C34 C35 1.385(3)
C34 H34 0.9500
C35 C36 1.401(3)
C35 C40 1.499(3)
C36 C37 1.381(4)
C36 C39 1.487(4)
C37 H37 0.9500
C38 H38A 0.9800
C38 H38B 0.9800
C38 H38C 0.9800
C39 H39A 0.9800
C39 H39B 0.9800
C39 H39C 0.9800
C40 H40A 0.9900
C40 H40B 0.9900
C41 C42 1.387(3)
C41 C46 1.395(3)
C42 C43 1.382(4)
C42 H42 0.9500
C43 C44 1.385(4)
C43 H43 0.9500
C44 C45 1.395(3)
C44 C47 1.530(3)
C45 C46 1.388(3)
C45 H45 0.9500
C47 C49 1.511(4)
C47 C48 1.512(4)
C47 C50 1.536(4)
C48 H48A 0.9800
C48 H48B 0.9800
C48 H48C 0.9800
C49 H49A 0.9800
C49 H49B 0.9800
C49 H49C 0.9800
C50 H50A 0.9800
C50 H50B 0.9800
C50 H50C 0.9800
C100 H100 1.0000
